data_4330190
loop_
_publ_author_name
'Evgeny V. Tretyakov'
'Svyatoslav E. Tolstikov'
'Anastasiya O. Suvorova'
'Aleksey V. Polushkin'
'Galina V. Romanenko'
'Artem S. Bogomyakov'
'Sergey L. Veber'
'Matvey V. Fedin'
'Dmitry V. Stass'
'Edward Reijerse'
'Wolfgang Lubitz'
'Ekaterina M. Zueva'
'Victor I. Ovcharenko'

_publ_section_title
;
 Crucial Role of Paramagnetic Ligands for Magnetostructural Anomalies in
 "Breathing Crystals"
;
_journal_name_full 'Inorganic Chemistry'
_journal_page_first 9385
_journal_page_last 9394
_journal_paper_doi 10.1021/ic301149e
_journal_volume 51
_journal_year 2012
_chemical_formula_sum 'C21.5 H24 Cu F12 N3 O5'
_chemical_formula_weight 695.98
_chemical_name_systematic
; 
 ? 
;
_space_group_IT_number 2
_symmetry_cell_setting triclinic
_symmetry_space_group_name_Hall '-P 1'
_symmetry_space_group_name_H-M 'P -1'
_atom_sites_solution_hydrogens geom
_atom_sites_solution_primary direct
_atom_sites_solution_secondary difmap
_audit_creation_method SHELXL-97
_cell_angle_alpha 72.526(19)
_cell_angle_beta 72.01(2)
_cell_angle_gamma 69.161(18)
_cell_formula_units_Z 2
_cell_length_a 9.347(3)
_cell_length_b 11.733(3)
_cell_length_c 14.864(5)
_cell_measurement_reflns_used 1189
_cell_measurement_temperature 105(2)
_cell_measurement_theta_max 19.24
_cell_measurement_theta_min 2.39
_cell_volume 1415.4(8)
_computing_cell_refinement 'Bruker SAINT'
_computing_data_collection 'Bruker APEX2'
_computing_data_reduction 'Bruker SAINT'
_computing_molecular_graphics 'Bruker SHELXTL'
_computing_publication_material 'Bruker SHELXTL'
_computing_structure_refinement 'SHELXL-97 (Sheldrick, 1997)'
_computing_structure_solution 'SHELXS-97 (Sheldrick, 1990)'
_diffrn_ambient_temperature 105(2)
_diffrn_measured_fraction_theta_full 0.986
_diffrn_measured_fraction_theta_max 0.986
_diffrn_measurement_device_type 'Bruker APEX-II CCD'
_diffrn_measurement_method '\f and \w scans'
_diffrn_radiation_monochromator graphite
_diffrn_radiation_source 'fine-focus sealed tube'
_diffrn_radiation_type MoK\a
_diffrn_radiation_wavelength 0.71073
_diffrn_reflns_av_R_equivalents 0.1815
_diffrn_reflns_av_sigmaI/netI 0.2520
_diffrn_reflns_limit_h_max 11
_diffrn_reflns_limit_h_min -11
_diffrn_reflns_limit_k_max 14
_diffrn_reflns_limit_k_min -14
_diffrn_reflns_limit_l_max 18
_diffrn_reflns_limit_l_min -11
_diffrn_reflns_number 12460
_diffrn_reflns_theta_full 26.00
_diffrn_reflns_theta_max 26.00
_diffrn_reflns_theta_min 2.39
_diffrn_standards_number 0
_exptl_absorpt_coefficient_mu 0.888
_exptl_absorpt_correction_T_max 0.6205
_exptl_absorpt_correction_T_min 0.3406
_exptl_absorpt_correction_type multi-scan
_exptl_crystal_colour brown
_exptl_crystal_density_diffrn 1.633
_exptl_crystal_description plate
_exptl_crystal_F_000 702
_exptl_crystal_size_max 0.24
_exptl_crystal_size_mid 0.18
_exptl_crystal_size_min 0.02
_refine_diff_density_max 0.817
_refine_diff_density_min -0.894
_refine_diff_density_rms 0.115
_refine_ls_extinction_method none
_refine_ls_goodness_of_fit_ref 0.955
_refine_ls_hydrogen_treatment constr
_refine_ls_matrix_type full
_refine_ls_number_parameters 407
_refine_ls_number_reflns 5500
_refine_ls_number_restraints 11
_refine_ls_restrained_S_all 0.955
_refine_ls_R_factor_all 0.2169
_refine_ls_R_factor_gt 0.0941
_refine_ls_shift/su_max 0.001
_refine_ls_shift/su_mean 0.000
_refine_ls_structure_factor_coef Fsqd
_refine_ls_weighting_details 'calc w=1/[\s^2^(Fo^2^)+(0.1008P)^2^+0.0000P] where P=(Fo^2^+2Fc^2^)/3'
_refine_ls_weighting_scheme calc
_refine_ls_wR_factor_gt 0.2292
_refine_ls_wR_factor_ref 0.2724
_reflns_number_gt 1887
_reflns_number_total 5500
_reflns_threshold_expression >2sigma(I)
_cod_data_source_file ic301149e_si_002_06.cif
_cod_data_source_block 457as
_cod_original_cell_volume 1415.4(7)
_cod_original_formula_sum 'C21.50 H24 Cu F12 N3 O5'
_cod_database_code 4330190

loop_
_symmetry_equiv_pos_as_xyz
'x, y, z'
'-x, -y, -z'

loop_
_atom_site_label
_atom_site_type_symbol
_atom_site_fract_x
_atom_site_fract_y
_atom_site_fract_z
_atom_site_U_iso_or_equiv
_atom_site_adp_type
_atom_site_occupancy
_atom_site_symmetry_multiplicity
_atom_site_calc_flag
_atom_site_refinement_flags
Cu1 Cu 0.0000 1.0000 0.0000 0.0500(6) Uani 1 2 d S
O1 O 0.1849(8) 0.8672(6) -0.0334(5) 0.058(2) Uani 1 1 d .
C1 C 0.378(3) 0.7184(16) -0.1188(14) 0.127(8) Uani 1 1 d .
F1 F 0.4988(11) 0.7439(12) -0.1416(11) 0.211(9) Uani 1 1 d .
F1A F 0.343(3) 0.624(3) -0.045(2) 0.096(9) Uani 0.50 1 d P
F2 F 0.416(4) 0.652(3) -0.040(3) 0.161(16) Uani 0.50 1 d P
F2A F 0.3889(12) 0.6622(9) -0.1945(8) 0.166(5) Uani 1 1 d .
C2 C 0.2227(12) 0.8322(10) -0.1109(10) 0.067(3) Uani 1 1 d .
C3 C 0.1535(13) 0.8826(10) -0.1917(7) 0.066(3) Uani 1 1 d .
H3A H 0.2007 0.8483 -0.2479 0.079 Uiso 1 1 calc R
C4 C 0.0184(14) 0.9809(9) -0.1895(8) 0.060(3) Uani 1 1 d .
C5 C -0.048(2) 1.0387(19) -0.2825(10) 0.076(4) Uani 1 1 d .
F4 F 0.0306(9) 0.9838(6) -0.3548(5) 0.094(2) Uani 1 1 d .
F5 F -0.115(5) 1.144(4) -0.294(3) 0.15(3) Uani 0.50 1 d P
F6 F -0.159(5) 0.974(2) -0.268(2) 0.144(16) Uani 0.50 1 d P
F5A F -0.023(5) 1.147(3) -0.317(2) 0.140(17) Uani 0.50 1 d P
F6A F -0.197(2) 1.046(5) -0.2620(18) 0.121(14) Uani 0.50 1 d P
O2 O -0.0582(8) 1.0356(6) -0.1228(5) 0.0558(19) Uani 1 1 d .
Cu2 Cu 0.0000 1.5000 -0.5000 0.0469(6) Uani 1 2 d S
O3 O -0.1585(8) 1.6567(6) -0.4751(5) 0.0537(19) Uani 1 1 d .
C6 C -0.2797(15) 1.8586(11) -0.4459(9) 0.066(3) Uani 1 1 d .
F7 F -0.3912(8) 1.8236(6) -0.3716(6) 0.100(3) Uani 1 1 d .
F8 F -0.2553(8) 1.9531(6) -0.4293(5) 0.083(2) Uani 1 1 d .
F9 F -0.3398(9) 1.9006(6) -0.5232(6) 0.102(3) Uani 1 1 d .
C7 C -0.1307(14) 1.7441(9) -0.4591(6) 0.048(3) Uani 1 1 d .
C8 C 0.0055(14) 1.7527(9) -0.4536(7) 0.054(3) Uani 1 1 d .
H8A H 0.0036 1.8247 -0.4360 0.064 Uiso 1 1 calc R
C9 C 0.1496(13) 1.6624(9) -0.4720(6) 0.047(3) Uani 1 1 d .
C10 C 0.2943(15) 1.6832(12) -0.4635(9) 0.069(3) Uani 1 1 d .
F10 F 0.3668(9) 1.5847(7) -0.4025(6) 0.100(2) Uani 1 1 d .
F11 F 0.4028(9) 1.6780(7) -0.5481(5) 0.104(3) Uani 1 1 d .
F12 F 0.2785(8) 1.7833(6) -0.4395(6) 0.100(3) Uani 1 1 d .
O4 O 0.1712(8) 1.5612(6) -0.4978(4) 0.0542(19) Uani 1 1 d .
O01 O 0.1239(8) 1.1591(6) -0.0627(5) 0.062(2) Uani 1 1 d .
N1 N 0.1892(11) 1.2046(8) -0.1497(6) 0.058(2) Uani 1 1 d .
C01 C 0.3672(14) 1.1705(11) -0.1798(9) 0.069(3) Uani 1 1 d .
C011 C 0.4145(15) 1.2916(11) -0.2081(9) 0.086(4) Uani 1 1 d .
H01A H 0.3761 1.3314 -0.1524 0.129 Uiso 1 1 calc R
H01B H 0.3683 1.3486 -0.2619 0.129 Uiso 1 1 calc R
H01C H 0.5293 1.2720 -0.2279 0.129 Uiso 1 1 calc R
C012 C 0.4329(14) 1.0860(11) -0.0951(8) 0.086(4) Uani 1 1 d .
H01D H 0.3941 1.1288 -0.0411 0.129 Uiso 1 1 calc R
H01E H 0.5479 1.0638 -0.1134 0.129 Uiso 1 1 calc R
H01F H 0.3996 1.0100 -0.0753 0.129 Uiso 1 1 calc R
C013 C 0.4212(13) 1.1057(12) -0.2605(8) 0.078(4) Uani 1 1 d .
H01G H 0.3777 1.1615 -0.3156 0.117 Uiso 1 1 calc R
H01H H 0.3856 1.0308 -0.2398 0.117 Uiso 1 1 calc R
H01I H 0.5362 1.0817 -0.2796 0.117 Uiso 1 1 calc R
C02 C 0.0898(13) 1.2866(9) -0.2088(7) 0.053(3) Uani 1 1 d .
C03 C 0.1211(14) 1.3505(10) -0.3052(8) 0.065(3) Uani 1 1 d .
H03A H 0.2237 1.3466 -0.3446 0.078 Uiso 1 1 calc R
N2 N -0.0110(11) 1.4177(8) -0.3349(6) 0.060(2) Uani 1 1 d .
N3 N -0.1281(10) 1.4001(7) -0.2583(6) 0.056(2) Uani 1 1 d .
C031 C -0.2865(13) 1.4644(10) -0.2637(8) 0.074(4) Uani 1 1 d .
H03B H -0.3563 1.4416 -0.2012 0.111 Uiso 1 1 calc R
H03C H -0.3111 1.4414 -0.3141 0.111 Uiso 1 1 calc R
H03D H -0.3017 1.5546 -0.2795 0.111 Uiso 1 1 calc R
C04 C -0.0731(13) 1.3218(9) -0.1812(8) 0.059(3) Uani 1 1 d .
H04A H -0.1346 1.2955 -0.1193 0.071 Uiso 1 1 calc R
C1S C -0.181(4) 0.756(2) -0.171(2) 0.179(17) Uiso 0.50 1 d PD
H1SA H -0.1449 0.8028 -0.2344 0.268 Uiso 0.50 1 d PR
H1SB H -0.2656 0.7282 -0.1729 0.268 Uiso 0.50 1 d PR
H1SC H -0.2179 0.8073 -0.1249 0.268 Uiso 0.50 1 d PR
C2S C -0.054(4) 0.640(3) -0.1408(14) 0.190(19) Uiso 0.50 1 d PD
H2SA H 0.0314 0.6642 -0.1368 0.228 Uiso 0.50 1 d PR
H2SB H -0.0163 0.5851 -0.1849 0.228 Uiso 0.50 1 d PR
C3S C -0.1405(19) 0.595(3) -0.0395(18) 0.21(2) Uiso 0.50 1 d PD
H3SA H -0.2073 0.5522 -0.0442 0.250 Uiso 0.50 1 d PR
H3SB H -0.2005 0.6562 -0.0007 0.250 Uiso 0.50 1 d PR
C4S C 0.0000 0.5000 0.0000 0.247(18) Uiso 1 2 d SD
H4SA H 0.0630 0.5430 0.0091 0.296 Uiso 0.50 1 d PR
H4SB H 0.0639 0.4424 -0.0411 0.296 Uiso 0.50 1 d PR
C5S C -0.093(3) 0.451(4) 0.0997(16) 0.29(3) Uiso 0.50 1 d PD
H5SA H -0.0709 0.3632 0.1039 0.349 Uiso 0.50 1 d PR
H5SB H -0.2047 0.4896 0.1107 0.349 Uiso 0.50 1 d PR
C6S C -0.009(9) 0.475(3) 0.1615(16) 1.1(2) Uiso 0.50 1 d PD
H6SA H -0.0876 0.5103 0.2132 1.268 Uiso 0.50 1 d PR
H6SB H 0.0571 0.5286 0.1279 1.268 Uiso 0.50 1 d PR
C7S C 0.060(4) 0.341(4) 0.210(3) 0.191(19) Uiso 0.50 1 d PD
H7SA H 0.1148 0.3395 0.2554 0.287 Uiso 0.50 1 d PR
H7SB H -0.0106 0.2904 0.2412 0.287 Uiso 0.50 1 d PR
H7SC H 0.1338 0.3086 0.1560 0.287 Uiso 0.50 1 d PR

loop_
_atom_site_aniso_label
_atom_site_aniso_U_11
_atom_site_aniso_U_22
_atom_site_aniso_U_33
_atom_site_aniso_U_23
_atom_site_aniso_U_13
_atom_site_aniso_U_12
Cu1 0.0546(12) 0.0444(11) 0.0257(10) -0.0047(8) 0.0023(8) 0.0032(9)
O1 0.064(5) 0.042(4) 0.033(4) -0.004(3) -0.001(4) 0.014(3)
C1 0.134(17) 0.070(11) 0.070(11) -0.004(9) 0.018(12) 0.052(11)
F1 0.051(6) 0.200(12) 0.225(15) 0.050(11) 0.021(7) 0.022(7)
F1A 0.074(16) 0.059(12) 0.076(14) 0.018(10) 0.003(11) 0.027(10)
F2 0.13(3) 0.11(2) 0.16(3) -0.05(2) -0.01(3) 0.07(2)
F2A 0.129(8) 0.169(9) 0.150(9) -0.109(8) -0.017(7) 0.064(7)
C2 0.042(7) 0.051(7) 0.085(10) -0.016(7) 0.001(7) 0.000(5)
C3 0.080(9) 0.061(7) 0.029(6) -0.001(5) -0.009(6) 0.003(6)
C4 0.077(8) 0.046(6) 0.039(7) -0.007(5) -0.011(6) 0.000(6)
C5 0.097(14) 0.087(12) 0.038(8) 0.004(8) -0.016(8) -0.034(11)
F4 0.136(7) 0.091(5) 0.041(4) -0.016(4) -0.020(4) -0.016(5)
F5 0.20(5) 0.08(3) 0.15(3) -0.07(2) -0.12(3) 0.09(3)
F6 0.18(3) 0.099(17) 0.082(19) 0.002(13) -0.025(17) 0.026(18)
F5A 0.32(5) 0.062(19) 0.051(13) 0.012(12) -0.11(2) -0.04(3)
F6A 0.028(10) 0.27(5) 0.064(14) -0.08(2) -0.018(9) -0.001(17)
O2 0.065(5) 0.052(4) 0.029(4) -0.002(3) -0.004(3) -0.003(4)
Cu2 0.0583(12) 0.0322(9) 0.0297(10) -0.0045(8) -0.0034(8) 0.0035(8)
O3 0.057(5) 0.040(4) 0.044(4) -0.015(3) -0.001(3) 0.005(4)
C6 0.080(9) 0.061(8) 0.045(7) -0.015(6) -0.012(7) -0.005(7)
F7 0.084(5) 0.066(4) 0.099(6) -0.031(4) 0.038(4) -0.002(4)
F8 0.093(5) 0.049(4) 0.089(5) -0.041(4) -0.021(4) 0.021(4)
F9 0.110(6) 0.084(5) 0.087(6) -0.043(4) -0.043(5) 0.037(4)
C7 0.072(8) 0.033(6) 0.024(5) -0.006(4) -0.007(5) 0.001(6)
C8 0.071(8) 0.029(5) 0.056(7) -0.018(5) -0.020(6) 0.003(6)
C9 0.068(8) 0.039(6) 0.017(5) 0.002(4) -0.001(5) -0.007(6)
C10 0.065(9) 0.061(8) 0.059(8) 0.000(7) -0.005(7) -0.012(7)
F10 0.101(6) 0.095(5) 0.103(6) 0.005(5) -0.040(5) -0.034(5)
F11 0.107(6) 0.125(6) 0.070(5) -0.016(4) 0.017(4) -0.056(5)
F12 0.093(5) 0.062(4) 0.151(8) -0.048(5) -0.029(5) -0.008(4)
O4 0.064(5) 0.043(4) 0.036(4) -0.005(3) -0.003(3) -0.003(4)
O01 0.081(5) 0.063(5) 0.030(4) 0.010(3) -0.008(4) -0.027(4)
N1 0.065(6) 0.069(6) 0.030(5) -0.004(5) -0.004(5) -0.021(5)
C01 0.057(8) 0.081(9) 0.059(8) -0.001(7) -0.019(7) -0.016(7)
C011 0.096(10) 0.104(10) 0.061(8) 0.011(7) -0.020(7) -0.054(9)
C012 0.067(8) 0.102(10) 0.052(8) 0.019(7) -0.018(6) -0.007(7)
C013 0.057(8) 0.107(10) 0.043(7) -0.008(7) -0.011(6) -0.002(7)
C02 0.060(8) 0.050(6) 0.037(6) 0.006(5) -0.013(6) -0.011(6)
C03 0.061(8) 0.072(8) 0.044(7) 0.007(6) 0.005(6) -0.026(7)
N2 0.058(6) 0.059(6) 0.045(6) 0.009(4) -0.011(5) -0.011(5)
N3 0.051(6) 0.047(5) 0.040(5) -0.001(4) 0.011(5) -0.003(4)
C031 0.057(8) 0.067(7) 0.061(8) -0.005(6) 0.004(6) 0.002(6)
C04 0.072(8) 0.040(6) 0.043(7) -0.009(5) 0.008(6) -0.007(6)

loop_
_atom_type_symbol
_atom_type_description
_atom_type_scat_dispersion_real
_atom_type_scat_dispersion_imag
_atom_type_scat_source
C C 0.0033 0.0016 'International Tables Vol C Tables 4.2.6.8 and 6.1.1.4'
H H 0.0000 0.0000 'International Tables Vol C Tables 4.2.6.8 and 6.1.1.4'
N N 0.0061 0.0033 'International Tables Vol C Tables 4.2.6.8 and 6.1.1.4'
O O 0.0106 0.0060 'International Tables Vol C Tables 4.2.6.8 and 6.1.1.4'
F F 0.0171 0.0103 'International Tables Vol C Tables 4.2.6.8 and 6.1.1.4'
Cu Cu 0.3201 1.2651 'International Tables Vol C Tables 4.2.6.8 and 6.1.1.4'

loop_
_geom_angle_atom_site_label_1
_geom_angle_atom_site_label_2
_geom_angle_atom_site_label_3
_geom_angle
_geom_angle_site_symmetry_1
_geom_angle_site_symmetry_3
O1 Cu1 O1 179.998(2) . 2_575
O1 Cu1 O2 86.5(3) . 2_575
O1 Cu1 O2 93.5(3) 2_575 2_575
O1 Cu1 O2 93.5(3) . .
O1 Cu1 O2 86.5(3) 2_575 .
O2 Cu1 O2 180.0(4) 2_575 .
O1 Cu1 O01 84.2(3) . 2_575
O1 Cu1 O01 95.8(3) 2_575 2_575
O2 Cu1 O01 89.7(3) 2_575 2_575
O2 Cu1 O01 90.3(3) . 2_575
O1 Cu1 O01 95.8(3) . .
O1 Cu1 O01 84.2(3) 2_575 .
O2 Cu1 O01 90.3(3) 2_575 .
O2 Cu1 O01 89.7(3) . .
O01 Cu1 O01 179.999(2) 2_575 .
C2 O1 Cu1 123.1(7) . .
F1 C1 F2 88(3) . .
F1 C1 F1A 125(2) . .
F2 C1 F1A 39.5(19) . .
F1 C1 F2A 103.2(15) . .
F2 C1 F2A 121(2) . .
F1A C1 F2A 96(2) . .
F1 C1 C2 116.0(18) . .
F2 C1 C2 117(2) . .
F1A C1 C2 105.4(17) . .
F2A C1 C2 109.2(17) . .
C1 F1 F2 48.1(14) . .
F2 F1A C1 65(4) . .
F1A F2 C1 75(5) . .
F1A F2 F1 117(5) . .
C1 F2 F1 44.3(18) . .
O1 C2 C3 129.8(10) . .
O1 C2 C1 112.8(13) . .
C3 C2 C1 117.3(13) . .
C4 C3 C2 120.4(10) . .
C4 C3 H3A 119.8 . .
C2 C3 H3A 119.8 . .
O2 C4 C3 128.2(11) . .
O2 C4 C5 113.1(11) . .
C3 C4 C5 118.6(11) . .
F5 C5 F6A 74(3) . .
F5 C5 F4 122(2) . .
F6A C5 F4 111(2) . .
F5 C5 F5A 39(3) . .
F6A C5 F5A 113(3) . .
F4 C5 F5A 101.0(19) . .
F5 C5 F6 107(3) . .
F6A C5 F6 34(2) . .
F4 C5 F6 86.0(19) . .
F5A C5 F6 143(3) . .
F5 C5 C4 116(2) . .
F6A C5 C4 110.3(18) . .
F4 C5 C4 114.9(14) . .
F5A C5 C4 107(2) . .
F6 C5 C4 103.2(16) . .
F5A F5 C5 80(4) . .
F5A F5 F6A 137(6) . .
C5 F5 F6A 58(3) . .
F6A F6 C5 65(4) . .
F5 F5A C5 61(5) . .
F6 F6A C5 81(4) . .
F6 F6A F5 127(5) . .
C5 F6A F5 48.2(19) . .
C4 O2 Cu1 124.8(7) . .
O3 Cu2 O3 179.999(1) . 2_584
O3 Cu2 O4 88.5(3) . 2_584
O3 Cu2 O4 91.5(3) 2_584 2_584
O3 Cu2 O4 91.5(3) . .
O3 Cu2 O4 88.5(3) 2_584 .
O4 Cu2 O4 179.999(2) 2_584 .
O3 Cu2 N2 88.0(3) . 2_584
O3 Cu2 N2 92.0(3) 2_584 2_584
O4 Cu2 N2 85.3(3) 2_584 2_584
O4 Cu2 N2 94.7(3) . 2_584
O3 Cu2 N2 92.0(3) . .
O3 Cu2 N2 88.0(3) 2_584 .
O4 Cu2 N2 94.7(3) 2_584 .
O4 Cu2 N2 85.3(3) . .
N2 Cu2 N2 180.0(5) 2_584 .
C7 O3 Cu2 124.6(7) . .
F8 C6 F9 107.4(10) . .
F8 C6 F7 107.5(10) . .
F9 C6 F7 106.5(11) . .
F8 C6 C7 114.6(11) . .
F9 C6 C7 110.8(9) . .
F7 C6 C7 109.6(9) . .
O3 C7 C8 129.4(10) . .
O3 C7 C6 112.7(11) . .
C8 C7 C6 117.9(10) . .
C7 C8 C9 124.0(10) . .
C7 C8 H8A 118.0 . .
C9 C8 H8A 118.0 . .
O4 C9 C8 125.2(11) . .
O4 C9 C10 115.8(10) . .
C8 C9 C10 118.9(10) . .
F12 C10 F10 109.1(11) . .
F12 C10 F11 107.8(10) . .
F10 C10 F11 101.9(10) . .
F12 C10 C9 117.9(10) . .
F10 C10 C9 109.7(9) . .
F11 C10 C9 109.4(11) . .
C9 O4 Cu2 124.5(7) . .
N1 O01 Cu1 131.9(6) . .
O01 N1 C02 116.8(9) . .
O01 N1 C01 118.9(8) . .
C02 N1 C01 124.2(8) . .
C013 C01 C012 109.9(10) . .
C013 C01 N1 108.8(9) . .
C012 C01 N1 108.6(9) . .
C013 C01 C011 112.4(11) . .
C012 C01 C011 109.2(10) . .
N1 C01 C011 107.9(9) . .
C01 C011 H01A 109.5 . .
C01 C011 H01B 109.5 . .
H01A C011 H01B 109.5 . .
C01 C011 H01C 109.5 . .
H01A C011 H01C 109.5 . .
H01B C011 H01C 109.5 . .
C01 C012 H01D 109.5 . .
C01 C012 H01E 109.5 . .
H01D C012 H01E 109.5 . .
C01 C012 H01F 109.5 . .
H01D C012 H01F 109.5 . .
H01E C012 H01F 109.5 . .
C01 C013 H01G 109.5 . .
C01 C013 H01H 109.5 . .
H01G C013 H01H 109.5 . .
C01 C013 H01I 109.5 . .
H01G C013 H01I 109.5 . .
H01H C013 H01I 109.5 . .
N1 C02 C04 124.8(9) . .
N1 C02 C03 131.4(11) . .
C04 C02 C03 103.7(10) . .
N2 C03 C02 111.5(10) . .
N2 C03 H03A 124.2 . .
C02 C03 H03A 124.2 . .
C03 N2 N3 105.7(8) . .
C03 N2 Cu2 119.5(7) . .
N3 N2 Cu2 133.3(7) . .
N2 N3 C04 111.5(9) . .
N2 N3 C031 120.4(9) . .
C04 N3 C031 128.1(9) . .
N3 C031 H03B 109.5 . .
N3 C031 H03C 109.5 . .
H03B C031 H03C 109.5 . .
N3 C031 H03D 109.5 . .
H03B C031 H03D 109.5 . .
H03C C031 H03D 109.5 . .
N3 C04 C02 107.6(9) . .
N3 C04 H04A 126.2 . .
C02 C04 H04A 126.2 . .
C7S C1S C2S 39.9(15) 2_565 .
C7S C1S H1SA 80.7 2_565 .
C2S C1S H1SA 111.9 . .
C7S C1S H1SB 95.8 2_565 .
C2S C1S H1SB 106.9 . .
H1SA C1S H1SB 109.5 . .
C7S C1S H1SC 146.6 2_565 .
C2S C1S H1SC 109.5 . .
H1SA C1S H1SC 109.5 . .
H1SB C1S H1SC 109.5 . .
C7S C2S C6S 78(4) 2_565 2_565
C7S C2S C1S 65(3) 2_565 .
C6S C2S C1S 135(4) 2_565 .
C7S C2S C3S 142(6) 2_565 .
C6S C2S C3S 94(3) 2_565 .
C1S C2S C3S 99.2(9) . .
C7S C2S C5S 124(3) 2_565 2_565
C6S C2S C5S 61.6(15) 2_565 2_565
C1S C2S C5S 163(5) . 2_565
C3S C2S C5S 82.0(8) . 2_565
C7S C2S H2SA 109.6 2_565 .
C6S C2S H2SA 106.3 2_565 .
C1S C2S H2SA 109.3 . .
C3S C2S H2SA 108.5 . .
C5S C2S H2SA 54.5 2_565 .
C7S C2S H2SB 50.7 2_565 .
C6S C2S H2SB 27.9 2_565 .
C1S C2S H2SB 112.0 . .
C3S C2S H2SB 117.6 . .
C5S C2S H2SB 82.1 2_565 .
H2SA C2S H2SB 109.6 . .
C2S C3S C4S 98.8(8) . .
C2S C3S C5S 50.5(8) . 2_565
C4S C3S C5S 48.4(5) . 2_565
C2S C3S H3SA 107.7 . .
C4S C3S H3SA 109.5 . .
C5S C3S H3SA 121.9 2_565 .
C2S C3S H3SB 117.6 . .
C4S C3S H3SB 112.9 . .
C5S C3S H3SB 128.3 2_565 .
H3SA C3S H3SB 109.7 . .
C5S C4S C5S 179.998(1) . 2_565
C5S C4S C3S 82.9(8) . 2_565
C5S C4S C3S 97.1(8) 2_565 2_565
C5S C4S C3S 97.1(8) . .
C5S C4S C3S 82.9(8) 2_565 .
C3S C4S C3S 179.999(1) 2_565 .
C5S C4S H4SA 107.7 . .
C5S C4S H4SA 72.3 2_565 .
C3S C4S H4SA 70.3 2_565 .
C3S C4S H4SA 109.7 . .
C5S C4S H4SB 118.8 . .
C5S C4S H4SB 61.2 2_565 .
C3S C4S H4SB 67.1 2_565 .
C3S C4S H4SB 112.9 . .
H4SA C4S H4SB 109.8 . .
C6S C5S C4S 98.5(9) . .
C6S C5S C2S 52(3) . 2_565
C4S C5S C2S 96.1(11) . 2_565
C6S C5S C3S 71(2) . 2_565
C4S C5S C3S 48.7(5) . 2_565
C2S C5S C3S 47.5(7) 2_565 2_565
C6S C5S H5SA 111.9 . .
C4S C5S H5SA 105.5 . .
C2S C5S H5SA 62.5 2_565 .
C3S C5S H5SA 79.1 2_565 .
C6S C5S H5SB 115.6 . .
C4S C5S H5SB 114.8 . .
C2S C5S H5SB 148.8 2_565 .
C3S C5S H5SB 163.5 2_565 .
H5SA C5S H5SB 109.7 . .
C2S C6S C5S 66.3(18) 2_565 .
C2S C6S C7S 40.1(17) 2_565 .
C5S C6S C7S 98.1(9) . .
C2S C6S H6SA 135.2 2_565 .
C5S C6S H6SA 108.0 . .
C7S C6S H6SA 103.6 . .
C2S C6S H6SB 112.4 2_565 .
C5S C6S H6SB 115.6 . .
C7S C6S H6SB 120.4 . .
H6SA C6S H6SB 109.7 . .
C2S C7S C1S 75(3) 2_565 2_565
C2S C7S C6S 61(3) 2_565 .
C1S C7S C6S 130(4) 2_565 .
C2S C7S H7SA 147.3 2_565 .
C1S C7S H7SA 93.3 2_565 .
C6S C7S H7SA 109.2 . .
C2S C7S H7SB 101.9 2_565 .
C1S C7S H7SB 93.8 2_565 .
C6S C7S H7SB 117.6 . .
H7SA C7S H7SB 109.5 . .
C2S C7S H7SC 49.3 2_565 .
C1S C7S H7SC 29.1 2_565 .
C6S C7S H7SC 101.2 . .
H7SA C7S H7SC 109.5 . .
H7SB C7S H7SC 109.5 . .

loop_
_geom_bond_atom_site_label_1
_geom_bond_atom_site_label_2
_geom_bond_distance
_geom_bond_site_symmetry_2
Cu1 O1 1.919(6) .
Cu1 O1 1.919(6) 2_575
Cu1 O2 1.948(7) 2_575
Cu1 O2 1.948(7) .
Cu1 O01 2.350(7) 2_575
Cu1 O01 2.350(7) .
O1 C2 1.245(14) .
C1 F1 1.20(3) .
C1 F2 1.28(4) .
C1 F1A 1.36(4) .
C1 F2A 1.43(2) .
C1 C2 1.582(17) .
F1 F2 1.71(4) .
F1A F2 0.89(4) .
C2 C3 1.411(15) .
C3 C4 1.374(13) .
C3 H3A 0.9500 .
C4 O2 1.236(11) .
C4 C5 1.556(16) .
C5 F5 1.15(4) .
C5 F6A 1.31(3) .
C5 F4 1.304(16) .
C5 F5A 1.30(5) .
C5 F6 1.42(4) .
F5 F5A 0.83(8) .
F5 F6A 1.48(6) .
F6 F6A 0.81(5) .
Cu2 O3 1.960(6) .
Cu2 O3 1.960(6) 2_584
Cu2 O4 1.986(7) 2_584
Cu2 O4 1.986(7) .
Cu2 N2 2.337(9) 2_584
Cu2 N2 2.337(9) .
O3 C7 1.245(11) .
C6 F8 1.311(12) .
C6 F9 1.318(12) .
C6 F7 1.340(13) .
C6 C7 1.563(14) .
C7 C8 1.341(14) .
C8 C9 1.393(13) .
C8 H8A 0.9500 .
C9 O4 1.285(11) .
C9 C10 1.505(15) .
C10 F12 1.275(13) .
C10 F10 1.346(12) .
C10 F11 1.352(12) .
O01 N1 1.288(9) .
N1 C02 1.386(12) .
N1 C01 1.517(13) .
C01 C013 1.473(16) .
C01 C012 1.497(14) .
C01 C011 1.538(15) .
C011 H01A 0.9800 .
C011 H01B 0.9800 .
C011 H01C 0.9800 .
C012 H01D 0.9800 .
C012 H01E 0.9800 .
C012 H01F 0.9800 .
C013 H01G 0.9800 .
C013 H01H 0.9800 .
C013 H01I 0.9800 .
C02 C04 1.388(13) .
C02 C03 1.397(13) .
C03 N2 1.332(13) .
C03 H03A 0.9500 .
N2 N3 1.337(10) .
N3 C04 1.348(12) .
N3 C031 1.418(12) .
C031 H03B 0.9800 .
C031 H03C 0.9800 .
C031 H03D 0.9800 .
C04 H04A 0.9500 .
C1S C7S 1.41(5) 2_565
C1S C2S 1.507(10) .
C1S H1SA 0.9600 .
C1S H1SB 0.9600 .
C1S H1SC 0.9600 .
C2S C7S 1.00(4) 2_565
C2S C6S 1.36(6) 2_565
C2S C3S 1.508(10) .
C2S C5S 1.58(3) 2_565
C2S H2SA 0.9600 .
C2S H2SB 0.9599 .
C3S C4S 1.535(10) .
C3S C5S 2.03(2) 2_565
C3S H3SA 0.9600 .
C3S H3SB 0.9600 .
C4S C5S 1.527(10) .
C4S C5S 1.527(10) 2_565
C4S C3S 1.535(10) 2_565
C4S H4SA 0.9600 .
C4S H4SB 0.9600 .
C5S C6S 1.518(10) .
C5S C2S 1.58(3) 2_565
C5S C3S 2.03(2) 2_565
C5S H5SA 0.9600 .
C5S H5SB 0.9601 .
C6S C2S 1.36(6) 2_565
C6S C7S 1.519(10) .
C6S H6SA 0.9600 .
C6S H6SB 0.9600 .
C7S C2S 1.00(4) 2_565
C7S C1S 1.41(5) 2_565
C7S H7SA 0.9601 .
C7S H7SB 0.9600 .
C7S H7SC 0.9599 .
